data_1552999
loop_
_publ_author_name
'Zhang, Lili'
'Yu, Xiaying'
'Zhang, Lixin'
'Zhou, Xigeng'
'Lin, Yanghui'

_publ_section_title
;
 A simple and practical catalytic electron transfer system composed of
 TiCl4 and metallic Yb: application in carbonyl olefination and insight
 into the mechanism
;
_journal_issue 8
_journal_name_full 'Org. Chem. Front.'
_journal_page_first 929
_journal_paper_doi 10.1039/C4QO00140K
_journal_volume 1
_journal_year 2014
_chemical_formula_sum 'C24 H48 Cl6 O9 Ti3'
_chemical_formula_weight 837.02
_space_group_IT_number 2
_space_group_name_Hall '-P 1'
_space_group_name_H-M_alt 'P -1'
_symmetry_cell_setting triclinic
_symmetry_space_group_name_H-M 'P -1'
_atom_sites_solution_hydrogens geom
_atom_sites_solution_primary direct
_atom_sites_solution_secondary difmap
_audit_creation_method SHELXL-97
_cell_angle_alpha 77.136(5)
_cell_angle_beta 88.021(5)
_cell_angle_gamma 64.810(4)
_cell_formula_units_Z 2
_cell_length_a 10.354(4)
_cell_length_b 10.811(4)
_cell_length_c 18.781(7)
_cell_measurement_reflns_used 2106
_cell_measurement_temperature 293(2)
_cell_measurement_theta_max 23.06
_cell_measurement_theta_min 2.17
_cell_volume 1850.3(12)
_computing_cell_refinement 'Bruker SMART'
_computing_data_collection 'Bruker SMART'
_computing_data_reduction 'Bruker SHELXTL'
_computing_molecular_graphics 'Bruker SHELXTL'
_computing_publication_material 'Bruker SHELXTL'
_computing_structure_refinement 'SHELXL-97 (Sheldrick, 1997)'
_computing_structure_solution 'SHELXS-97 (Sheldrick, 1990)'
_diffrn_ambient_temperature 293(2)
_diffrn_measured_fraction_theta_full 0.978
_diffrn_measured_fraction_theta_max 0.978
_diffrn_measurement_device_type 'CCD area detector'
_diffrn_measurement_method 'phi and omega scans'
_diffrn_radiation_monochromator graphite
_diffrn_radiation_source 'fine-focus sealed tube'
_diffrn_radiation_type MoK\a
_diffrn_radiation_wavelength 0.71073
_diffrn_reflns_av_R_equivalents 0.0470
_diffrn_reflns_av_sigmaI/netI 0.0861
_diffrn_reflns_limit_h_max 12
_diffrn_reflns_limit_h_min -12
_diffrn_reflns_limit_k_max 12
_diffrn_reflns_limit_k_min -12
_diffrn_reflns_limit_l_max 22
_diffrn_reflns_limit_l_min -15
_diffrn_reflns_number 7743
_diffrn_reflns_theta_full 25.00
_diffrn_reflns_theta_max 25.00
_diffrn_reflns_theta_min 2.14
_exptl_absorpt_coefficient_mu 1.107
_exptl_absorpt_correction_T_max 0.8515
_exptl_absorpt_correction_T_min 0.8089
_exptl_absorpt_correction_type multi-scan
_exptl_absorpt_process_details sadabs
_exptl_crystal_colour colorless
_exptl_crystal_density_diffrn 1.502
_exptl_crystal_density_method 'not measured'
_exptl_crystal_description block
_exptl_crystal_F_000 864
_exptl_crystal_size_max 0.20
_exptl_crystal_size_mid 0.20
_exptl_crystal_size_min 0.15
_refine_diff_density_max 0.430
_refine_diff_density_min -0.456
_refine_diff_density_rms 0.076
_refine_ls_extinction_method none
_refine_ls_goodness_of_fit_ref 1.003
_refine_ls_hydrogen_treatment constr
_refine_ls_matrix_type full
_refine_ls_number_parameters 379
_refine_ls_number_reflns 6366
_refine_ls_number_restraints 0
_refine_ls_restrained_S_all 1.003
_refine_ls_R_factor_all 0.0938
_refine_ls_R_factor_gt 0.0516
_refine_ls_shift/su_max 0.000
_refine_ls_shift/su_mean 0.000
_refine_ls_structure_factor_coef Fsqd
_refine_ls_weighting_details 'calc w=1/[\s^2^(Fo^2^)+(0.0370P)^2^+0.0000P] where P=(Fo^2^+2Fc^2^)/3'
_refine_ls_weighting_scheme calc
_refine_ls_wR_factor_gt 0.1046
_refine_ls_wR_factor_ref 0.1131
_reflns_number_gt 3492
_reflns_number_total 6366
_reflns_threshold_expression >2sigma(I)
_cod_data_source_file c4qo00140k2.cif
_cod_data_source_block a40103b
_cod_depositor_comments
;
The following automatic conversions were performed:

data item '_symmetry_cell_setting' value 'Triclinic' was changed to
'triclinic' in accordance with the
/home/saulius/struct/COD-crude-data/automatic-downloads/DataCite-retrospective/RSC/depositions/lib/dictionaries/cif_core.dic
dictionary named 'cif_core.dic' version 2.4.2 last updated on
2011-04-26.

Automatic conversion script
Id: cif_fix_values 6909 2019-04-08 15:41:33Z antanas 
;
_cod_original_cell_volume 1850.4(11)
_cod_original_sg_symbol_H-M P-1
_cod_database_code 1552999

loop_
_symmetry_equiv_pos_as_xyz
'x, y, z'
'-x, -y, -z'

loop_
_atom_site_label
_atom_site_type_symbol
_atom_site_fract_x
_atom_site_fract_y
_atom_site_fract_z
_atom_site_U_iso_or_equiv
_atom_site_adp_type
_atom_site_occupancy
_atom_site_symmetry_multiplicity
_atom_site_calc_flag
_atom_site_refinement_flags
Ti1 Ti 0.87052(9) 0.30804(8) 0.33219(4) 0.0450(2) Uani 1 1 d .
Ti2 Ti 0.79597(9) 0.23923(9) 0.17043(4) 0.0458(2) Uani 1 1 d .
Ti3 Ti 0.52600(9) 0.48959(9) 0.24830(4) 0.0469(3) Uani 1 1 d .
O1 O 0.8952(3) 0.2325(3) 0.25810(15) 0.0445(8) Uani 1 1 d .
O2 O 0.6307(3) 0.3522(3) 0.19037(15) 0.0457(8) Uani 1 1 d .
O3 O 0.6804(3) 0.4433(3) 0.30124(15) 0.0461(8) Uani 1 1 d .
O4 O 1.0836(4) 0.1766(3) 0.38229(17) 0.0580(9) Uani 1 1 d .
O5 O 0.8346(4) 0.4052(4) 0.43101(17) 0.0680(11) Uani 1 1 d .
O6 O 1.0238(4) 0.0857(3) 0.15210(17) 0.0582(9) Uani 1 1 d .
O7 O 0.7875(4) 0.0559(3) 0.23520(18) 0.0578(9) Uani 1 1 d .
O8 O 0.3442(3) 0.5378(3) 0.17002(18) 0.0602(9) Uani 1 1 d .
O9 O 0.5651(3) 0.6319(3) 0.16218(16) 0.0524(9) Uani 1 1 d .
Cl1 Cl 0.96396(15) 0.46996(14) 0.28575(8) 0.0683(4) Uani 1 1 d .
Cl2 Cl 0.80296(15) 0.14719(13) 0.40868(7) 0.0630(4) Uani 1 1 d .
Cl3 Cl 0.71454(17) 0.17728(16) 0.07462(8) 0.0841(5) Uani 1 1 d .
Cl4 Cl 0.86278(15) 0.39873(14) 0.09617(7) 0.0695(4) Uani 1 1 d .
Cl5 Cl 0.43931(15) 0.35018(15) 0.32343(8) 0.0721(4) Uani 1 1 d .
Cl6 Cl 0.38426(16) 0.69224(14) 0.29005(8) 0.0768(5) Uani 1 1 d .
C1 C 1.1484(6) 0.0241(5) 0.3946(3) 0.0730(17) Uani 1 1 d .
H1A H 1.1270 -0.0045 0.3528 0.088 Uiso 1 1 calc R
H1B H 1.1132 -0.0169 0.4377 0.088 Uiso 1 1 calc R
C2 C 1.3082(7) -0.0216(7) 0.4055(4) 0.097(2) Uani 1 1 d .
H2A H 1.3543 -0.1130 0.4389 0.116 Uiso 1 1 calc R
H2B H 1.3531 -0.0247 0.3594 0.116 Uiso 1 1 calc R
C3 C 1.3135(7) 0.0891(7) 0.4370(4) 0.110(3) Uani 1 1 d .
H3A H 1.3079 0.0679 0.4896 0.132 Uiso 1 1 calc R
H3B H 1.4012 0.0994 0.4262 0.132 Uiso 1 1 calc R
C4 C 1.1890(7) 0.2167(7) 0.4022(4) 0.113(3) Uani 1 1 d .
H4A H 1.1517 0.2781 0.4359 0.136 Uiso 1 1 calc R
H4B H 1.2156 0.2668 0.3591 0.136 Uiso 1 1 calc R
C5 C 0.8635(11) 0.3397(7) 0.5052(3) 0.149(4) Uani 1 1 d .
H5A H 0.8227 0.2723 0.5171 0.179 Uiso 1 1 calc R
H5B H 0.9661 0.2893 0.5163 0.179 Uiso 1 1 calc R
C6 C 0.8060(11) 0.4387(9) 0.5471(4) 0.160(4) Uani 1 1 d .
H6A H 0.8802 0.4580 0.5656 0.192 Uiso 1 1 calc R
H6B H 0.7613 0.4050 0.5883 0.192 Uiso 1 1 calc R
C7 C 0.6974(10) 0.5683(10) 0.4981(4) 0.178(5) Uani 1 1 d .
H7A H 0.6011 0.5786 0.5075 0.213 Uiso 1 1 calc R
H7B H 0.7056 0.6515 0.5043 0.213 Uiso 1 1 calc R
C8 C 0.7324(10) 0.5451(7) 0.4276(4) 0.138(4) Uani 1 1 d .
H8A H 0.7705 0.6097 0.4025 0.166 Uiso 1 1 calc R
H8B H 0.6465 0.5635 0.3996 0.166 Uiso 1 1 calc R
C9 C 1.0634(7) 0.0438(6) 0.0824(3) 0.089(2) Uani 1 1 d .
H9A H 1.0738 -0.0511 0.0864 0.107 Uiso 1 1 calc R
H9B H 0.9908 0.1068 0.0436 0.107 Uiso 1 1 calc R
C10 C 1.1962(10) 0.0515(12) 0.0678(5) 0.176(5) Uani 1 1 d .
H10A H 1.2648 -0.0362 0.0574 0.211 Uiso 1 1 calc R
H10B H 1.1826 0.1262 0.0250 0.211 Uiso 1 1 calc R
C11 C 1.2496(8) 0.0768(9) 0.1270(5) 0.136(3) Uani 1 1 d .
H11A H 1.2642 0.1614 0.1117 0.163 Uiso 1 1 calc R
H11B H 1.3408 -0.0010 0.1460 0.163 Uiso 1 1 calc R
C12 C 1.1470(6) 0.0931(7) 0.1836(3) 0.0809(18) Uani 1 1 d .
H12A H 1.1188 0.1827 0.1965 0.097 Uiso 1 1 calc R
H12B H 1.1885 0.0186 0.2273 0.097 Uiso 1 1 calc R
C13 C 0.9012(7) -0.0739(6) 0.2664(4) 0.092(2) Uani 1 1 d .
H13A H 0.9702 -0.0593 0.2931 0.111 Uiso 1 1 calc R
H13B H 0.9492 -0.1209 0.2283 0.111 Uiso 1 1 calc R
C14 C 0.8444(8) -0.1605(6) 0.3162(4) 0.112(3) Uani 1 1 d .
H14A H 0.8843 -0.1823 0.3659 0.134 Uiso 1 1 calc R
H14B H 0.8682 -0.2479 0.3016 0.134 Uiso 1 1 calc R
C15 C 0.6871(8) -0.0777(7) 0.3120(4) 0.098(2) Uani 1 1 d .
H15A H 0.6569 -0.0448 0.3565 0.117 Uiso 1 1 calc R
H15B H 0.6384 -0.1338 0.3048 0.117 Uiso 1 1 calc R
C16 C 0.6561(7) 0.0422(6) 0.2482(4) 0.088(2) Uani 1 1 d .
H16A H 0.6228 0.0244 0.2056 0.106 Uiso 1 1 calc R
H16B H 0.5827 0.1276 0.2586 0.106 Uiso 1 1 calc R
C17 C 0.1974(6) 0.6305(6) 0.1783(3) 0.0771(17) Uani 1 1 d .
H17A H 0.1864 0.7256 0.1740 0.092 Uiso 1 1 calc R
H17B H 0.1668 0.5987 0.2254 0.092 Uiso 1 1 calc R
C18 C 0.1139(6) 0.6238(7) 0.1179(3) 0.094(2) Uani 1 1 d .
H18A H 0.0173 0.6410 0.1310 0.113 Uiso 1 1 calc R
H18B H 0.1095 0.6919 0.0735 0.113 Uiso 1 1 calc R
C19 C 0.1933(7) 0.4805(7) 0.1085(4) 0.097(2) Uani 1 1 d .
H19A H 0.1584 0.4180 0.1393 0.116 Uiso 1 1 calc R
H19B H 0.1828 0.4771 0.0579 0.116 Uiso 1 1 calc R
C20 C 0.3417(7) 0.4396(7) 0.1297(4) 0.102(2) Uani 1 1 d .
H20A H 0.3838 0.3448 0.1600 0.122 Uiso 1 1 calc R
H20B H 0.3957 0.4424 0.0866 0.122 Uiso 1 1 calc R
C21 C 0.6353(7) 0.7136(6) 0.1753(3) 0.0792(19) Uani 1 1 d .
H21A H 0.7241 0.6536 0.2048 0.095 Uiso 1 1 calc R
H21B H 0.5749 0.7831 0.2014 0.095 Uiso 1 1 calc R
C22 C 0.6646(8) 0.7826(8) 0.1051(4) 0.105(2) Uani 1 1 d .
H22A H 0.7665 0.7420 0.0987 0.126 Uiso 1 1 calc R
H22B H 0.6321 0.8820 0.1024 0.126 Uiso 1 1 calc R
C23 C 0.5878(7) 0.7620(6) 0.0484(3) 0.0777(18) Uani 1 1 d .
H23A H 0.6531 0.7208 0.0131 0.093 Uiso 1 1 calc R
H23B H 0.5136 0.8514 0.0229 0.093 Uiso 1 1 calc R
C24 C 0.5231(6) 0.6667(5) 0.0843(3) 0.0630(15) Uani 1 1 d .
H24A H 0.4198 0.7133 0.0760 0.076 Uiso 1 1 calc R
H24B H 0.5589 0.5825 0.0654 0.076 Uiso 1 1 calc R

loop_
_atom_site_aniso_label
_atom_site_aniso_U_11
_atom_site_aniso_U_22
_atom_site_aniso_U_33
_atom_site_aniso_U_23
_atom_site_aniso_U_13
_atom_site_aniso_U_12
Ti1 0.0613(6) 0.0473(5) 0.0297(5) -0.0068(4) 0.0050(4) -0.0275(5)
Ti2 0.0555(6) 0.0457(5) 0.0332(5) -0.0129(4) 0.0048(4) -0.0173(4)
Ti3 0.0530(6) 0.0468(5) 0.0407(6) -0.0133(4) 0.0082(4) -0.0200(5)
O1 0.0530(19) 0.0446(18) 0.0335(18) -0.0100(15) 0.0053(14) -0.0184(16)
O2 0.056(2) 0.0449(18) 0.0373(19) -0.0090(15) -0.0011(15) -0.0225(16)
O3 0.062(2) 0.0465(18) 0.0338(18) -0.0133(15) 0.0115(15) -0.0252(17)
O4 0.066(2) 0.055(2) 0.050(2) -0.0021(18) -0.0078(17) -0.0281(19)
O5 0.110(3) 0.058(2) 0.033(2) -0.0160(18) 0.0047(19) -0.031(2)
O6 0.059(2) 0.060(2) 0.048(2) -0.0189(18) 0.0156(17) -0.0165(18)
O7 0.067(2) 0.045(2) 0.063(2) -0.0117(18) 0.0016(19) -0.0256(19)
O8 0.053(2) 0.061(2) 0.066(2) -0.0220(19) 0.0053(18) -0.0195(19)
O9 0.072(2) 0.0480(19) 0.039(2) -0.0031(16) -0.0018(17) -0.0308(18)
Cl1 0.0843(10) 0.0662(9) 0.0642(9) -0.0046(7) 0.0079(7) -0.0466(8)
Cl2 0.0844(10) 0.0657(9) 0.0462(8) -0.0019(7) 0.0077(7) -0.0445(8)
Cl3 0.0914(12) 0.0961(11) 0.0622(10) -0.0416(9) -0.0101(8) -0.0253(9)
Cl4 0.0805(10) 0.0569(8) 0.0574(9) -0.0015(7) 0.0234(7) -0.0238(8)
Cl5 0.0765(10) 0.0769(10) 0.0674(10) -0.0113(8) 0.0261(8) -0.0412(8)
Cl6 0.0812(11) 0.0632(9) 0.0764(10) -0.0341(8) 0.0166(8) -0.0139(8)
C1 0.084(4) 0.062(4) 0.060(4) 0.001(3) -0.003(3) -0.025(3)
C2 0.069(5) 0.091(5) 0.111(6) -0.015(4) 0.001(4) -0.021(4)
C3 0.082(5) 0.092(5) 0.144(7) 0.019(5) -0.032(5) -0.044(5)
C4 0.084(5) 0.104(5) 0.158(7) -0.014(5) -0.043(5) -0.050(5)
C5 0.282(12) 0.099(6) 0.041(4) -0.017(4) -0.027(6) -0.054(7)
C6 0.219(11) 0.150(8) 0.074(6) -0.039(6) 0.039(6) -0.040(8)
C7 0.178(9) 0.173(9) 0.086(6) -0.066(6) 0.002(6) 0.033(7)
C8 0.218(9) 0.076(5) 0.074(5) -0.034(4) -0.023(6) -0.009(5)
C9 0.102(5) 0.080(4) 0.073(4) -0.043(4) 0.027(4) -0.018(4)
C10 0.150(9) 0.308(14) 0.160(9) -0.154(9) 0.106(7) -0.142(9)
C11 0.105(6) 0.189(8) 0.152(8) -0.105(7) 0.078(6) -0.071(6)
C12 0.057(4) 0.100(5) 0.076(4) -0.027(4) 0.009(3) -0.021(4)
C13 0.086(5) 0.060(4) 0.112(6) 0.009(4) 0.000(4) -0.027(4)
C14 0.126(7) 0.057(4) 0.129(7) 0.015(4) -0.004(5) -0.035(5)
C15 0.132(7) 0.099(5) 0.094(6) -0.016(4) 0.020(5) -0.083(5)
C16 0.086(5) 0.067(4) 0.119(6) -0.019(4) 0.016(4) -0.042(4)
C17 0.056(4) 0.078(4) 0.088(5) -0.023(4) 0.004(3) -0.018(3)
C18 0.063(4) 0.114(6) 0.085(5) -0.006(4) -0.009(4) -0.026(4)
C19 0.088(5) 0.113(6) 0.094(5) -0.030(5) -0.015(4) -0.042(5)
C20 0.072(5) 0.106(5) 0.144(7) -0.065(5) -0.014(4) -0.034(4)
C21 0.115(5) 0.068(4) 0.072(4) -0.008(3) -0.010(4) -0.059(4)
C22 0.137(7) 0.129(6) 0.081(5) -0.010(5) 0.012(5) -0.094(6)
C23 0.095(5) 0.082(4) 0.054(4) 0.004(3) 0.009(3) -0.045(4)
C24 0.072(4) 0.063(3) 0.046(3) 0.003(3) -0.006(3) -0.028(3)

loop_
_atom_type_symbol
_atom_type_description
_atom_type_scat_dispersion_real
_atom_type_scat_dispersion_imag
_atom_type_scat_source
C C 0.0033 0.0016 'International Tables Vol C Tables 4.2.6.8 and 6.1.1.4'
H H 0.0000 0.0000 'International Tables Vol C Tables 4.2.6.8 and 6.1.1.4'
O O 0.0106 0.0060 'International Tables Vol C Tables 4.2.6.8 and 6.1.1.4'
Ti Ti 0.2776 0.4457 'International Tables Vol C Tables 4.2.6.8 and 6.1.1.4'
Cl Cl 0.1484 0.1585 'International Tables Vol C Tables 4.2.6.8 and 6.1.1.4'

loop_
_geom_angle_atom_site_label_1
_geom_angle_atom_site_label_2
_geom_angle_atom_site_label_3
_geom_angle
O1 Ti1 O3 95.29(13)
O1 Ti1 O4 95.19(13)
O3 Ti1 O4 169.34(13)
O1 Ti1 O5 178.65(15)
O3 Ti1 O5 84.33(13)
O4 Ti1 O5 85.23(13)
O1 Ti1 Cl2 95.43(11)
O3 Ti1 Cl2 94.79(10)
O4 Ti1 Cl2 86.16(10)
O5 Ti1 Cl2 83.32(10)
O1 Ti1 Cl1 97.88(11)
O3 Ti1 Cl1 92.24(10)
O4 Ti1 Cl1 84.38(10)
O5 Ti1 Cl1 83.44(10)
Cl2 Ti1 Cl1 164.30(6)
O2 Ti2 O1 94.90(13)
O2 Ti2 O7 95.11(14)
O1 Ti2 O7 83.24(13)
O2 Ti2 Cl4 99.37(11)
O1 Ti2 Cl4 94.29(10)
O7 Ti2 Cl4 165.48(11)
O2 Ti2 O6 175.86(13)
O1 Ti2 O6 81.03(12)
O7 Ti2 O6 83.69(13)
Cl4 Ti2 O6 81.79(9)
O2 Ti2 Cl3 96.40(11)
O1 Ti2 Cl3 163.53(10)
O7 Ti2 Cl3 83.86(10)
Cl4 Ti2 Cl3 95.64(7)
O6 Ti2 Cl3 87.42(10)
O3 Ti3 O2 91.30(13)
O3 Ti3 O9 95.07(13)
O2 Ti3 O9 83.76(13)
O3 Ti3 O8 173.12(14)
O2 Ti3 O8 82.24(12)
O9 Ti3 O8 81.93(13)
O3 Ti3 Cl5 98.09(11)
O2 Ti3 Cl5 95.30(10)
O9 Ti3 Cl5 166.83(10)
O8 Ti3 Cl5 84.93(10)
O3 Ti3 Cl6 96.62(11)
O2 Ti3 Cl6 166.19(10)
O9 Ti3 Cl6 84.28(10)
O8 Ti3 Cl6 89.26(10)
Cl5 Ti3 Cl6 94.77(7)
Ti1 O1 Ti2 142.24(17)
Ti2 O2 Ti3 145.69(17)
Ti3 O3 Ti1 146.89(17)
C4 O4 C1 107.9(4)
C4 O4 Ti1 128.9(3)
C1 O4 Ti1 122.9(3)
C5 O5 C8 105.8(5)
C5 O5 Ti1 129.4(4)
C8 O5 Ti1 121.6(3)
C12 O6 C9 107.7(4)
C12 O6 Ti2 119.5(3)
C9 O6 Ti2 122.8(3)
C13 O7 C16 108.1(4)
C13 O7 Ti2 128.7(4)
C16 O7 Ti2 123.0(3)
C20 O8 C17 107.6(4)
C20 O8 Ti3 123.2(3)
C17 O8 Ti3 123.2(3)
C21 O9 C24 109.7(4)
C21 O9 Ti3 122.2(3)
C24 O9 Ti3 128.1(3)
O4 C1 C2 105.4(5)
O4 C1 H1A 110.7
C2 C1 H1A 110.7
O4 C1 H1B 110.7
C2 C1 H1B 110.7
H1A C1 H1B 108.8
C3 C2 C1 102.3(5)
C3 C2 H2A 111.3
C1 C2 H2A 111.3
C3 C2 H2B 111.3
C1 C2 H2B 111.3
H2A C2 H2B 109.2
C4 C3 C2 104.9(6)
C4 C3 H3A 110.8
C2 C3 H3A 110.8
C4 C3 H3B 110.8
C2 C3 H3B 110.8
H3A C3 H3B 108.9
O4 C4 C3 107.9(5)
O4 C4 H4A 110.1
C3 C4 H4A 110.1
O4 C4 H4B 110.1
C3 C4 H4B 110.1
H4A C4 H4B 108.4
C6 C5 O5 110.1(6)
C6 C5 H5A 109.6
O5 C5 H5A 109.6
C6 C5 H5B 109.6
O5 C5 H5B 109.6
H5A C5 H5B 108.2
C5 C6 C7 106.7(7)
C5 C6 H6A 110.4
C7 C6 H6A 110.4
C5 C6 H6B 110.4
C7 C6 H6B 110.4
H6A C6 H6B 108.6
C8 C7 C6 103.0(7)
C8 C7 H7A 111.2
C6 C7 H7A 111.2
C8 C7 H7B 111.2
C6 C7 H7B 111.2
H7A C7 H7B 109.1
C7 C8 O5 111.3(6)
C7 C8 H8A 109.4
O5 C8 H8A 109.4
C7 C8 H8B 109.4
O5 C8 H8B 109.4
H8A C8 H8B 108.0
C10 C9 O6 105.8(6)
C10 C9 H9A 110.6
O6 C9 H9A 110.6
C10 C9 H9B 110.6
O6 C9 H9B 110.6
H9A C9 H9B 108.7
C11 C10 C9 111.0(7)
C11 C10 H10A 109.4
C9 C10 H10A 109.4
C11 C10 H10B 109.4
C9 C10 H10B 109.4
H10A C10 H10B 108.0
C10 C11 C12 108.7(7)
C10 C11 H11A 109.9
C12 C11 H11A 109.9
C10 C11 H11B 109.9
C12 C11 H11B 109.9
H11A C11 H11B 108.3
C11 C12 O6 105.8(5)
C11 C12 H12A 110.6
O6 C12 H12A 110.6
C11 C12 H12B 110.6
O6 C12 H12B 110.6
H12A C12 H12B 108.7
O7 C13 C14 108.8(5)
O7 C13 H13A 109.9
C14 C13 H13A 109.9
O7 C13 H13B 109.9
C14 C13 H13B 109.9
H13A C13 H13B 108.3
C13 C14 C15 106.7(5)
C13 C14 H14A 110.4
C15 C14 H14A 110.4
C13 C14 H14B 110.4
C15 C14 H14B 110.4
H14A C14 H14B 108.6
C14 C15 C16 104.9(5)
C14 C15 H15A 110.8
C16 C15 H15A 110.8
C14 C15 H15B 110.8
C16 C15 H15B 110.8
H15A C15 H15B 108.9
O7 C16 C15 106.7(5)
O7 C16 H16A 110.4
C15 C16 H16A 110.4
O7 C16 H16B 110.4
C15 C16 H16B 110.4
H16A C16 H16B 108.6
O8 C17 C18 104.7(5)
O8 C17 H17A 110.8
C18 C17 H17A 110.8
O8 C17 H17B 110.8
C18 C17 H17B 110.8
H17A C17 H17B 108.9
C19 C18 C17 103.7(5)
C19 C18 H18A 111.0
C17 C18 H18A 111.0
C19 C18 H18B 111.0
C17 C18 H18B 111.0
H18A C18 H18B 109.0
C20 C19 C18 106.3(5)
C20 C19 H19A 110.5
C18 C19 H19A 110.5
C20 C19 H19B 110.5
C18 C19 H19B 110.5
H19A C19 H19B 108.7
O8 C20 C19 107.3(5)
O8 C20 H20A 110.3
C19 C20 H20A 110.3
O8 C20 H20B 110.3
C19 C20 H20B 110.3
H20A C20 H20B 108.5
O9 C21 C22 108.4(5)
O9 C21 H21A 110.0
C22 C21 H21A 110.0
O9 C21 H21B 110.0
C22 C21 H21B 110.0
H21A C21 H21B 108.4
C21 C22 C23 107.2(5)
C21 C22 H22A 110.3
C23 C22 H22A 110.3
C21 C22 H22B 110.3
C23 C22 H22B 110.3
H22A C22 H22B 108.5
C22 C23 C24 108.1(5)
C22 C23 H23A 110.1
C24 C23 H23A 110.1
C22 C23 H23B 110.1
C24 C23 H23B 110.1
H23A C23 H23B 108.4
O9 C24 C23 105.6(4)
O9 C24 H24A 110.6
C23 C24 H24A 110.6
O9 C24 H24B 110.6
C23 C24 H24B 110.6
H24A C24 H24B 108.7

loop_
_geom_bond_atom_site_label_1
_geom_bond_atom_site_label_2
_geom_bond_distance
Ti1 O1 1.724(3)
Ti1 O3 1.898(3)
Ti1 O4 2.157(3)
Ti1 O5 2.274(3)
Ti1 Cl2 2.3304(16)
Ti1 Cl1 2.3377(16)
Ti2 O2 1.714(3)
Ti2 O1 1.942(3)
Ti2 O7 2.117(3)
Ti2 Cl4 2.2967(17)
Ti2 O6 2.303(3)
Ti2 Cl3 2.3494(16)
Ti3 O3 1.732(3)
Ti3 O2 1.958(3)
Ti3 O9 2.127(3)
Ti3 O8 2.234(3)
Ti3 Cl5 2.2772(17)
Ti3 Cl6 2.3489(16)
O4 C4 1.421(6)
O4 C1 1.457(5)
O5 C5 1.394(6)
O5 C8 1.418(7)
O6 C12 1.464(6)
O6 C9 1.468(6)
O7 C13 1.406(6)
O7 C16 1.437(6)
O8 C20 1.444(6)
O8 C17 1.448(6)
O9 C21 1.422(5)
O9 C24 1.459(5)
C1 C2 1.518(7)
C1 H1A 0.9700
C1 H1B 0.9700
C2 C3 1.469(8)
C2 H2A 0.9700
C2 H2B 0.9700
C3 C4 1.461(7)
C3 H3A 0.9700
C3 H3B 0.9700
C4 H4A 0.9700
C4 H4B 0.9700
C5 C6 1.385(9)
C5 H5A 0.9700
C5 H5B 0.9700
C6 C7 1.493(9)
C6 H6A 0.9700
C6 H6B 0.9700
C7 C8 1.410(9)
C7 H7A 0.9700
C7 H7B 0.9700
C8 H8A 0.9700
C8 H8B 0.9700
C9 C10 1.427(9)
C9 H9A 0.9700
C9 H9B 0.9700
C10 C11 1.386(9)
C10 H10A 0.9700
C10 H10B 0.9700
C11 C12 1.462(8)
C11 H11A 0.9700
C11 H11B 0.9700
C12 H12A 0.9700
C12 H12B 0.9700
C13 C14 1.463(8)
C13 H13A 0.9700
C13 H13B 0.9700
C14 C15 1.482(8)
C14 H14A 0.9700
C14 H14B 0.9700
C15 C16 1.484(7)
C15 H15A 0.9700
C15 H15B 0.9700
C16 H16A 0.9700
C16 H16B 0.9700
C17 C18 1.482(7)
C17 H17A 0.9700
C17 H17B 0.9700
C18 C19 1.461(8)
C18 H18A 0.9700
C18 H18B 0.9700
C19 C20 1.449(7)
C19 H19A 0.9700
C19 H19B 0.9700
C20 H20A 0.9700
C20 H20B 0.9700
C21 C22 1.454(7)
C21 H21A 0.9700
C21 H21B 0.9700
C22 C23 1.460(7)
C22 H22A 0.9700
C22 H22B 0.9700
C23 C24 1.487(7)
C23 H23A 0.9700
C23 H23B 0.9700
C24 H24A 0.9700
C24 H24B 0.9700
